data_7709756
loop_
_publ_author_name
'Priola, Emanuele'
'Giordana, Alessia'
'Gomila, Rosa Maria'
'Zangrando, Ennio'
'Andreo, Luca'
'Rabezzana, Roberto'
'Operti, Lorenza'
'Diana, Eliano'
'Mahmoudi, Ghodrat'
'Frontera, Antonio'

_publ_section_title
;
 Metallophilic interactions in silver(I) dicyanoaurate complexes
;
_journal_name_full 'Dalton Transactions'
_journal_paper_doi 10.1039/D2DT00615D
_journal_year 2022
_chemical_formula_moiety 'C32 H22 Ag2 Au N8, C2 Au N2'
_chemical_formula_sum 'C34 H22 Ag2 Au2 N10'
_chemical_formula_weight 1180.29
_space_group_crystal_system monoclinic
_space_group_IT_number 14
_space_group_name_Hall '-P 2yn'
_space_group_name_H-M_alt 'P 1 21/n 1'
_atom_sites_solution_hydrogens geom
_audit_creation_method SHELXL-2018/3
_audit_update_record
;
2022-02-25 deposited with the CCDC.	2022-03-15 downloaded from the CCDC.
;
_cell_angle_alpha 90
_cell_angle_beta 101.314(6)
_cell_angle_gamma 90
_cell_formula_units_Z 2
_cell_length_a 6.8295(5)
_cell_length_b 16.5330(10)
_cell_length_c 14.7584(8)
_cell_measurement_reflns_used 4480
_cell_measurement_temperature 298(2)
_cell_measurement_theta_max 25.75
_cell_measurement_theta_min 3.63
_cell_volume 1634.02(18)
_computing_cell_refinement 'CrysAlisPro 1.171.38.46 (Rigaku OD, 2015)'
_computing_data_collection 'CrysAlisPro 1.171.38.46 (Rigaku OD, 2015)'
_computing_data_reduction 'CrysAlisPro 1.171.38.46 (Rigaku OD, 2015)'
_computing_structure_refinement 'SHELXL-2018/3 (Sheldrick, 2018)'
_computing_structure_solution 'ShelXS (Sheldrick, 2008)'
_diffrn_ambient_temperature 298(2)
_diffrn_measured_fraction_theta_full 0.998
_diffrn_measured_fraction_theta_max 0.998
_diffrn_measurement_device_type 'Xcalibur,AtlasS2,Gemini ultra'
_diffrn_measurement_method '\w scans'
_diffrn_radiation_type MoK\a
_diffrn_radiation_wavelength 0.71073
_diffrn_reflns_av_R_equivalents 0.0737
_diffrn_reflns_av_unetI/netI 0.0360
_diffrn_reflns_Laue_measured_fraction_full 0.998
_diffrn_reflns_Laue_measured_fraction_max 0.998
_diffrn_reflns_limit_h_max 8
_diffrn_reflns_limit_h_min -8
_diffrn_reflns_limit_k_max 20
_diffrn_reflns_limit_k_min -20
_diffrn_reflns_limit_l_max 18
_diffrn_reflns_limit_l_min -18
_diffrn_reflns_number 28212
_diffrn_reflns_point_group_measured_fraction_full 0.998
_diffrn_reflns_point_group_measured_fraction_max 0.998
_diffrn_reflns_theta_full 25.242
_diffrn_reflns_theta_max 26.372
_diffrn_reflns_theta_min 3.282
_diffrn_source 'fine-focus sealed X-ray tube'
_exptl_absorpt_coefficient_mu 10.174
_exptl_absorpt_correction_T_max 1.00000
_exptl_absorpt_correction_T_min 0.60846
_exptl_absorpt_correction_type multi-scan
_exptl_absorpt_process_details
;
CrysAlisPro 1.171.38.46 (Rigaku Oxford Diffraction, 2015)
Empirical absorption correction using spherical harmonics,
 implemented in SCALE3 ABSPACK scaling algorithm.
;
_exptl_crystal_colour colourless
_exptl_crystal_density_diffrn 2.399
_exptl_crystal_description needle
_exptl_crystal_F_000 1096
_exptl_crystal_size_max 0.150
_exptl_crystal_size_mid 0.100
_exptl_crystal_size_min 0.090
_refine_diff_density_max 0.695
_refine_diff_density_min -0.421
_refine_diff_density_rms 0.106
_refine_ls_extinction_method none
_refine_ls_goodness_of_fit_ref 0.983
_refine_ls_hydrogen_treatment constr
_refine_ls_matrix_type full
_refine_ls_number_parameters 220
_refine_ls_number_reflns 3343
_refine_ls_number_restraints 0
_refine_ls_restrained_S_all 0.983
_refine_ls_R_factor_all 0.0565
_refine_ls_R_factor_gt 0.0304
_refine_ls_shift/su_max 0.000
_refine_ls_shift/su_mean 0.000
_refine_ls_structure_factor_coef Fsqd
_refine_ls_weighting_details 'w=1/[\s^2^(Fo^2^)+(0.0318P)^2^] where P=(Fo^2^+2Fc^2^)/3'
_refine_ls_weighting_scheme calc
_refine_ls_wR_factor_gt 0.0649
_refine_ls_wR_factor_ref 0.0747
_reflns_Friedel_coverage 0.000
_reflns_number_gt 2264
_reflns_number_total 3343
_reflns_threshold_expression 'I > 2\s(I)'
_cod_data_source_file d2dt00615d2.cif
_cod_data_source_block 3
_cod_original_sg_symbol_H-M 'P 21/n'
_cod_database_code 7709756
_shelx_shelxl_version_number 2018/3
_shelx_space_group_comment
;
The symmetry employed for this shelxl refinement is uniquely defined
by the following loop, which should always be used as a source of
symmetry information in preference to the above space-group names.
They are only intended as comments.
;
_shelx_estimated_absorpt_t_min 0.311
_shelx_estimated_absorpt_t_max 0.461

loop_
_space_group_symop_operation_xyz
'x, y, z'
'-x+1/2, y+1/2, -z+1/2'
'-x, -y, -z'
'x-1/2, -y-1/2, z-1/2'

loop_
_atom_site_label
_atom_site_type_symbol
_atom_site_fract_x
_atom_site_fract_y
_atom_site_fract_z
_atom_site_U_iso_or_equiv
_atom_site_adp_type
_atom_site_occupancy
_atom_site_site_symmetry_order
_atom_site_calc_flag
_atom_site_refinement_flags_posn
_atom_site_refinement_flags_adp
_atom_site_refinement_flags_occupancy
_atom_site_disorder_assembly
_atom_site_disorder_group
Ag1 Ag -0.19831(7) 0.03444(3) -0.35773(3) 0.05627(15) Uani 1 1 d . . . . .
Au1 Au 0.000000 0.000000 0.000000 0.05079(12) Uani 1 2 d S . P . .
Au2 Au -0.500000 0.000000 0.000000 0.06225(13) Uani 1 2 d S . P . .
N1 N -0.1359(7) 0.0452(3) -0.2078(3) 0.0619(14) Uani 1 1 d . . . . .
C1 C -0.0863(9) 0.0293(4) -0.1325(4) 0.0544(14) Uani 1 1 d . . . . .
N2 N -0.6051(10) -0.1439(4) -0.1382(4) 0.0868(19) Uani 1 1 d . . . . .
C2 C -0.5664(10) -0.0908(5) -0.0881(4) 0.0704(19) Uani 1 1 d . . . . .
N3 N -0.1352(6) -0.1131(3) -0.3619(3) 0.0507(12) Uani 1 1 d . . . . .
N4 N -0.2525(5) -0.0181(3) -0.5113(3) 0.0389(11) Uani 1 1 d . . . . .
N5 N -0.2776(6) 0.1401(3) -0.4670(3) 0.0482(11) Uani 1 1 d . . . . .
C3 C -0.0869(9) -0.1599(4) -0.2881(4) 0.0624(17) Uani 1 1 d . . . . .
H3 H -0.063633 -0.135143 -0.230389 0.075 Uiso 1 1 calc R U . . .
C4 C -0.0690(9) -0.2422(4) -0.2912(4) 0.0664(18) Uani 1 1 d . . . . .
H4 H -0.035732 -0.272298 -0.237100 0.080 Uiso 1 1 calc R U . . .
C5 C -0.1013(9) -0.2791(4) -0.3758(5) 0.0622(17) Uani 1 1 d . . . . .
H5 H -0.090407 -0.334944 -0.380552 0.075 Uiso 1 1 calc R U . . .
C6 C -0.1497(8) -0.2323(4) -0.4533(4) 0.0532(15) Uani 1 1 d . . . . .
H6 H -0.171560 -0.256227 -0.511417 0.064 Uiso 1 1 calc R U . . .
C7 C -0.1663(7) -0.1494(3) -0.4453(4) 0.0423(13) Uani 1 1 d . . . . .
C8 C -0.2206(7) -0.0956(3) -0.5275(3) 0.0382(12) Uani 1 1 d . . . . .
C9 C -0.2349(8) -0.1247(4) -0.6172(4) 0.0525(15) Uani 1 1 d . . . . .
H9 H -0.206180 -0.178392 -0.628020 0.063 Uiso 1 1 calc R U . . .
C10 C -0.2924(9) -0.0720(4) -0.6885(4) 0.0597(16) Uani 1 1 d . . . . .
H10 H -0.309778 -0.090186 -0.749227 0.072 Uiso 1 1 calc R U . . .
C11 C -0.3245(9) 0.0072(4) -0.6710(4) 0.0584(17) Uani 1 1 d . . . . .
H11 H -0.361671 0.042910 -0.720017 0.070 Uiso 1 1 calc R U . . .
C12 C -0.3026(7) 0.0352(4) -0.5819(3) 0.0394(11) Uani 1 1 d . . . . .
C13 C -0.3233(7) 0.1212(4) -0.5568(4) 0.0424(13) Uani 1 1 d . . . . .
C14 C -0.3801(8) 0.1795(4) -0.6247(4) 0.0527(15) Uani 1 1 d . . . . .
H14 H -0.410736 0.165072 -0.686773 0.063 Uiso 1 1 calc R U . . .
C15 C -0.3904(8) 0.2589(4) -0.5984(5) 0.0674(19) Uani 1 1 d . . . . .
H15 H -0.430855 0.298741 -0.642658 0.081 Uiso 1 1 calc R U . . .
C16 C -0.3409(9) 0.2791(4) -0.5072(5) 0.0635(17) Uani 1 1 d . . . . .
H16 H -0.343743 0.332651 -0.488275 0.076 Uiso 1 1 calc R U . . .
C17 C -0.2865(8) 0.2178(4) -0.4438(4) 0.0575(16) Uani 1 1 d . . . . .
H17 H -0.254412 0.231398 -0.381452 0.069 Uiso 1 1 calc R U . . .

loop_
_atom_site_aniso_label
_atom_site_aniso_U_11
_atom_site_aniso_U_22
_atom_site_aniso_U_33
_atom_site_aniso_U_23
_atom_site_aniso_U_13
_atom_site_aniso_U_12
Ag1 0.0676(3) 0.0679(3) 0.0319(2) -0.0035(2) 0.00640(19) 0.0016(3)
Au1 0.0750(2) 0.0461(2) 0.03010(16) -0.00172(13) 0.00740(14) -0.00573(16)
Au2 0.0702(2) 0.0666(3) 0.0498(2) 0.01573(17) 0.01126(17) 0.00596(18)
N1 0.080(3) 0.069(4) 0.035(3) -0.002(2) 0.007(2) -0.001(3)
C1 0.073(4) 0.052(4) 0.038(3) -0.001(3) 0.011(3) -0.001(3)
N2 0.121(5) 0.084(5) 0.050(4) 0.012(3) 0.001(3) 0.005(4)
C2 0.080(5) 0.080(6) 0.049(4) 0.021(4) 0.008(3) 0.004(4)
N3 0.060(3) 0.056(3) 0.033(2) 0.004(2) 0.002(2) 0.004(2)
N4 0.032(2) 0.053(3) 0.031(2) 0.0008(19) 0.0053(18) -0.001(2)
N5 0.045(3) 0.053(3) 0.047(3) -0.001(2) 0.010(2) 0.001(2)
C3 0.071(4) 0.068(5) 0.047(3) 0.005(3) 0.008(3) 0.011(4)
C4 0.071(4) 0.069(5) 0.060(4) 0.020(3) 0.014(3) 0.023(4)
C5 0.060(4) 0.049(4) 0.081(5) 0.008(3) 0.024(3) 0.010(3)
C6 0.048(3) 0.050(4) 0.061(4) 0.003(3) 0.008(3) 0.004(3)
C7 0.032(3) 0.048(4) 0.046(3) 0.001(3) 0.006(2) -0.003(2)
C8 0.031(3) 0.049(4) 0.034(3) -0.003(2) 0.003(2) -0.007(2)
C9 0.053(4) 0.050(4) 0.053(3) -0.006(3) 0.008(3) -0.005(3)
C10 0.078(4) 0.057(4) 0.042(3) -0.010(3) 0.007(3) -0.010(3)
C11 0.063(4) 0.074(5) 0.037(3) 0.007(3) 0.009(3) -0.012(3)
C12 0.032(2) 0.047(3) 0.039(3) 0.004(3) 0.005(2) -0.007(3)
C13 0.032(3) 0.053(4) 0.042(3) 0.003(3) 0.007(2) -0.002(2)
C14 0.048(3) 0.058(4) 0.051(3) 0.013(3) 0.007(3) 0.007(3)
C15 0.053(4) 0.068(5) 0.081(5) 0.024(4) 0.012(4) 0.009(3)
C16 0.059(4) 0.042(4) 0.093(5) 0.002(3) 0.023(4) 0.002(3)
C17 0.056(4) 0.055(4) 0.061(4) -0.012(3) 0.011(3) 0.003(3)

loop_
_atom_type_symbol
_atom_type_description
_atom_type_scat_dispersion_real
_atom_type_scat_dispersion_imag
_atom_type_scat_source
C C 0.0033 0.0016 'International Tables Vol C Tables 4.2.6.8 and 6.1.1.4'
H H 0.0000 0.0000 'International Tables Vol C Tables 4.2.6.8 and 6.1.1.4'
Ag Ag -0.8971 1.1015 'International Tables Vol C Tables 4.2.6.8 and 6.1.1.4'
Au Au -2.0133 8.8022 'International Tables Vol C Tables 4.2.6.8 and 6.1.1.4'
N N 0.0061 0.0033 'International Tables Vol C Tables 4.2.6.8 and 6.1.1.4'

loop_
_geom_angle_atom_site_label_1
_geom_angle_atom_site_label_2
_geom_angle_atom_site_label_3
_geom_angle
_geom_angle_site_symmetry_1
_geom_angle_site_symmetry_3
_geom_angle_publ_flag
N1 Ag1 N5 127.24(18) . . ?
N1 Ag1 N4 163.28(18) . . ?
N5 Ag1 N4 69.48(15) . . ?
N1 Ag1 N3 96.04(17) . . ?
N5 Ag1 N3 136.62(15) . . ?
N4 Ag1 N3 67.30(14) . . ?
C1 Au1 C1 180.0 3 . ?
C2 Au2 C2 180.0(3) 3_455 . ?
C1 N1 Ag1 160.7(5) . . ?
N1 C1 Au1 179.4(6) . . ?
N2 C2 Au2 179.2(6) . . ?
C3 N3 C7 117.4(5) . . ?
C3 N3 Ag1 124.8(4) . . ?
C7 N3 Ag1 117.6(4) . . ?
C8 N4 C12 120.9(5) . . ?
C8 N4 Ag1 121.4(3) . . ?
C12 N4 Ag1 117.5(4) . . ?
C17 N5 C13 117.9(5) . . ?
C17 N5 Ag1 123.4(4) . . ?
C13 N5 Ag1 118.7(4) . . ?
N3 C3 C4 124.3(6) . . ?
N3 C3 H3 117.8 . . ?
C4 C3 H3 117.8 . . ?
C3 C4 C5 118.3(6) . . ?
C3 C4 H4 120.9 . . ?
C5 C4 H4 120.9 . . ?
C6 C5 C4 118.7(6) . . ?
C6 C5 H5 120.6 . . ?
C4 C5 H5 120.6 . . ?
C5 C6 C7 120.1(6) . . ?
C5 C6 H6 120.0 . . ?
C7 C6 H6 120.0 . . ?
N3 C7 C6 121.2(5) . . ?
N3 C7 C8 116.6(5) . . ?
C6 C7 C8 122.2(5) . . ?
N4 C8 C9 121.4(5) . . ?
N4 C8 C7 116.8(4) . . ?
C9 C8 C7 121.8(5) . . ?
C10 C9 C8 118.0(6) . . ?
C10 C9 H9 121.0 . . ?
C8 C9 H9 121.0 . . ?
C11 C10 C9 120.0(6) . . ?
C11 C10 H10 120.0 . . ?
C9 C10 H10 120.0 . . ?
C10 C11 C12 121.0(6) . . ?
C10 C11 H11 119.5 . . ?
C12 C11 H11 119.5 . . ?
N4 C12 C11 118.7(6) . . ?
N4 C12 C13 116.9(5) . . ?
C11 C12 C13 124.3(5) . . ?
N5 C13 C14 121.9(5) . . ?
N5 C13 C12 117.2(5) . . ?
C14 C13 C12 120.8(5) . . ?
C15 C14 C13 118.8(6) . . ?
C15 C14 H14 120.6 . . ?
C13 C14 H14 120.6 . . ?
C16 C15 C14 119.7(6) . . ?
C16 C15 H15 120.2 . . ?
C14 C15 H15 120.2 . . ?
C15 C16 C17 118.2(6) . . ?
C15 C16 H16 120.9 . . ?
C17 C16 H16 120.9 . . ?
N5 C17 C16 123.5(6) . . ?
N5 C17 H17 118.3 . . ?
C16 C17 H17 118.3 . . ?

loop_
_geom_bond_atom_site_label_1
_geom_bond_atom_site_label_2
_geom_bond_distance
_geom_bond_site_symmetry_2
_geom_bond_publ_flag
Ag1 N1 2.178(4) . ?
Ag1 N5 2.368(5) . ?
Ag1 N4 2.387(4) . ?
Ag1 N3 2.480(5) . ?
Au1 C1 1.989(6) 3 ?
Au1 C1 1.989(6) . ?
Au2 C2 1.979(8) 3_455 ?
Au2 C2 1.979(8) . ?
N1 C1 1.126(7) . ?
N2 C2 1.144(9) . ?
N3 C3 1.323(7) . ?
N3 C7 1.348(6) . ?
N4 C8 1.330(7) . ?
N4 C12 1.356(6) . ?
N5 C17 1.334(7) . ?
N5 C13 1.338(7) . ?
C3 C4 1.368(8) . ?
C3 H3 0.9300 . ?
C4 C5 1.369(8) . ?
C4 H4 0.9300 . ?
C5 C6 1.366(8) . ?
C5 H5 0.9300 . ?
C6 C7 1.383(8) . ?
C6 H6 0.9300 . ?
C7 C8 1.492(7) . ?
C8 C9 1.393(7) . ?
C9 C10 1.364(8) . ?
C9 H9 0.9300 . ?
C10 C11 1.360(8) . ?
C10 H10 0.9300 . ?
C11 C12 1.374(8) . ?
C11 H11 0.9300 . ?
C12 C13 1.483(8) . ?
C13 C14 1.390(7) . ?
C14 C15 1.375(9) . ?
C14 H14 0.9300 . ?
C15 C16 1.363(8) . ?
C15 H15 0.9300 . ?
C16 C17 1.380(8) . ?
C16 H16 0.9300 . ?
C17 H17 0.9300 . ?
